data_4327447
loop_
_publ_author_name
'Irene P. Georgakaki'
'Matthew L. Miller'
'Marcetta Y. Darensbourg'

_publ_section_title
;
 Requirements for Functional Models of the Iron Hydrogenase Active Site:
 D2/H2O Exchange Activity in {(\m-SMe)(\m-pdt)[Fe(CO)2(PMe3)]2+}[BF4-]
;
_journal_name_full 'Inorganic Chemistry'
_journal_page_first 2489
_journal_page_last 2494
_journal_paper_doi 10.1021/ic026005+
_journal_volume 42
_journal_year 2003
_chemical_formula_sum 'C14 H27 B F4 Fe2 O4 P2 S3'
_chemical_formula_weight 615.99
_chemical_name_systematic
; 
 ? 
;
_space_group_IT_number 62
_symmetry_cell_setting orthorhombic
_symmetry_space_group_name_Hall '-P 2ac 2n'
_symmetry_space_group_name_H-M 'P n m a'
_atom_sites_solution_hydrogens geom
_atom_sites_solution_primary direct
_atom_sites_solution_secondary difmap
_audit_creation_method SHELXL-97
_cell_angle_alpha 90.00
_cell_angle_beta 90.00
_cell_angle_gamma 90.00
_cell_formula_units_Z 4
_cell_length_a 14.79(3)
_cell_length_b 12.54(2)
_cell_length_c 12.98(2)
_cell_measurement_temperature 110(2)
_cell_volume 2407(7)
_computing_structure_refinement 'SHELXL-97 (Sheldrick, 1997)'
_computing_structure_solution 'SHELXS-97 (Sheldrick, 1990)'
_diffrn_ambient_temperature 110(2)
_diffrn_measured_fraction_theta_full 0.945
_diffrn_measured_fraction_theta_max 0.945
_diffrn_radiation_monochromator graphite
_diffrn_radiation_source 'fine-focus sealed tube'
_diffrn_radiation_type MoK\a
_diffrn_radiation_wavelength 0.71073
_diffrn_reflns_av_R_equivalents 0.2567
_diffrn_reflns_av_sigmaI/netI 0.3275
_diffrn_reflns_limit_h_max 19
_diffrn_reflns_limit_h_min -19
_diffrn_reflns_limit_k_max 16
_diffrn_reflns_limit_k_min -11
_diffrn_reflns_limit_l_max 15
_diffrn_reflns_limit_l_min -17
_diffrn_reflns_number 14342
_diffrn_reflns_theta_full 28.39
_diffrn_reflns_theta_max 28.39
_diffrn_reflns_theta_min 2.09
_exptl_absorpt_coefficient_mu 1.647
_exptl_crystal_density_diffrn 1.699
_exptl_crystal_F_000 1256
_refine_diff_density_max 0.727
_refine_diff_density_min -0.557
_refine_diff_density_rms 0.152
_refine_ls_extinction_method none
_refine_ls_goodness_of_fit_ref 1.065
_refine_ls_hydrogen_treatment mixed
_refine_ls_matrix_type full
_refine_ls_number_parameters 165
_refine_ls_number_reflns 2980
_refine_ls_number_restraints 26
_refine_ls_restrained_S_all 1.063
_refine_ls_R_factor_all 0.2214
_refine_ls_R_factor_gt 0.0592
_refine_ls_shift/su_max 0.054
_refine_ls_shift/su_mean 0.002
_refine_ls_structure_factor_coef Fsqd
_refine_ls_weighting_details
; calc 
 [0.00000+1.00000exp(3.00(sin\q/\l)^2^)]/ 
   [\s^2^(Fo^2^)+0.0000+0.0000*P+(0.0100P)^2^+0.0000sin\q/\l] 
 where P = 0.33333Fo^2^ + 0.66667Fc^2^ 
;
_refine_ls_weighting_scheme calc
_refine_ls_wR_factor_gt 0.0956
_refine_ls_wR_factor_ref 0.1518
_reflns_number_gt 923
_reflns_number_total 2980
_reflns_threshold_expression >2sigma(I)
_cod_data_source_file ic0260052Bsi20030106_092808.cif
_cod_data_source_block igmb
_cod_depositor_comments
;
The following automatic conversions were performed:

'_symmetry_cell_setting' tag value 'Orthorhobic' was replaced with
'orthorhombic' value as specified in the replacement file
'/home/robertas/cod-tools/perl-scripts/inputs/replacement_values.lst'.

Automatic conversion script
Id: cif_fix_values 3143 2015-03-26 13:38:13Z robertas 
;
_cod_original_cell_volume 2408(7)
_cod_database_code 4327447

loop_
_symmetry_equiv_pos_as_xyz
'x, y, z'
'-x+1/2, -y, z+1/2'
'-x, y+1/2, -z'
'x+1/2, -y+1/2, -z+1/2'
'-x, -y, -z'
'x-1/2, y, -z-1/2'
'x, -y-1/2, z'
'-x-1/2, y-1/2, z-1/2'

loop_
_atom_site_label
_atom_site_type_symbol
_atom_site_fract_x
_atom_site_fract_y
_atom_site_fract_z
_atom_site_U_iso_or_equiv
_atom_site_adp_type
_atom_site_occupancy
_atom_site_symmetry_multiplicity
_atom_site_calc_flag
_atom_site_refinement_flags
_atom_site_disorder_assembly
_atom_site_disorder_group
Fe1 Fe 0.24528(9) 0.12605(11) 0.30083(10) 0.0275(3) Uani 1 1 d U . .
S1 S 0.1661(2) 0.2500 0.2058(3) 0.0275(8) Uani 1 2 d S . .
S2 S 0.3609(2) 0.2500 0.2846(3) 0.0301(9) Uani 1 2 d S . .
S3 S 0.2020(2) 0.2500 0.4248(2) 0.0287(9) Uani 1 2 d S . .
P1 P 0.11936(17) 0.0254(2) 0.3140(2) 0.0320(7) Uani 1 1 d . . .
C1 C 0.3036(7) 0.0358(9) 0.3825(8) 0.038(3) Uani 1 1 d U . .
O1 O 0.3424(5) -0.0229(6) 0.4323(5) 0.045(2) Uani 1 1 d U . .
C2 C 0.2770(6) 0.0539(8) 0.1899(8) 0.033(2) Uani 1 1 d . . .
O2 O 0.2981(4) 0.0099(6) 0.1168(5) 0.044(2) Uani 1 1 d . . .
C3 C 0.2061(10) 0.2500 0.0721(8) 0.038(4) Uani 1 2 d S . .
H3A H 0.1720 0.3028 0.0323 0.057 Uiso 0.50 1 calc PR . .
H3B H 0.1970 0.1791 0.0420 0.057 Uiso 0.50 1 calc PR . .
H3C H 0.2705 0.2680 0.0705 0.057 Uiso 0.50 1 calc PR . .
C4 C 0.4235(10) 0.2500 0.4051(12) 0.063(5) Uani 1 2 d SD . 1
H4A H 0.4551 0.3168 0.4081 0.076 Uiso 0.50 1 d PR . 1
H4B H 0.4688 0.1955 0.3986 0.076 Uiso 0.50 1 d PR . 1
C5 C 0.3807(12) 0.227(4) 0.5033(13) 0.041(13) Uani 0.50 1 d PD . 1
H5A H 0.4131 0.2726 0.5500 0.050 Uiso 0.50 1 d PR . 1
H5B H 0.3948 0.1555 0.5233 0.050 Uiso 0.50 1 d PR . 1
C5' C 0.370(3) 0.297(4) 0.490(5) 0.000 Uiso 0.00 1 d PD A 2
C6 C 0.2849(10) 0.2500 0.5287(9) 0.049(5) Uani 1 2 d SD . 1
H6A H 0.2679 0.1948 0.5761 0.059 Uiso 0.50 1 d PR . 1
H6B H 0.2791 0.3165 0.5646 0.059 Uiso 0.50 1 d PR . 1
C7 C 0.0295(7) 0.0848(8) 0.3851(8) 0.053(3) Uani 1 1 d . . .
H7A H -0.0223 0.0361 0.3867 0.079 Uiso 1 1 calc R . .
H7B H 0.0116 0.1518 0.3520 0.079 Uiso 1 1 calc R . .
H7C H 0.0497 0.0993 0.4556 0.079 Uiso 1 1 calc R . .
C8 C 0.0689(8) -0.0057(8) 0.1890(8) 0.054(3) Uani 1 1 d . . .
H8A H 0.0146 -0.0492 0.1992 0.081 Uiso 1 1 calc R . .
H8B H 0.1125 -0.0452 0.1469 0.081 Uiso 1 1 calc R . .
H8C H 0.0525 0.0607 0.1538 0.081 Uiso 1 1 calc R . .
C9 C 0.1356(8) -0.1048(8) 0.3691(9) 0.056(3) Uani 1 1 d . . .
H9A H 0.0775 -0.1424 0.3716 0.084 Uiso 1 1 calc R . .
H9B H 0.1597 -0.0976 0.4391 0.084 Uiso 1 1 calc R . .
H9C H 0.1783 -0.1453 0.3267 0.084 Uiso 1 1 calc R . .
B1 B -0.1100(11) -0.2500 0.2504(13) 0.059(4) Uani 0.71(5) 2 d SPD . 1
F1 F -0.0641(14) -0.2500 0.1566(14) 0.059(4) Uani 0.71(5) 2 d SPD . 1
F2 F -0.0713(12) -0.1745(18) 0.3156(16) 0.059(4) Uani 0.36(3) 1 d PD . 1
F3 F -0.1991(12) -0.2214(18) 0.2313(14) 0.059(4) Uani 0.36(3) 1 d PD . 1
F4 F -0.1055(15) -0.3491(13) 0.2962(16) 0.059(4) Uani 0.36(3) 1 d PD . 1
B1' B -0.113(4) -0.2500 0.255(5) 0.041(9) Uani 0.29(5) 2 d SP . 2
F1' F -0.032(3) -0.2500 0.185(3) 0.041(9) Uani 0.29(5) 2 d SP . 2
F2' F -0.069(3) -0.200(4) 0.345(4) 0.041(9) Uani 0.14(3) 1 d P . 2
F3' F -0.184(3) -0.188(5) 0.238(4) 0.041(9) Uani 0.14(3) 1 d P . 2
F4' F -0.135(3) -0.352(4) 0.260(4) 0.041(9) Uani 0.14(3) 1 d P . 2

loop_
_atom_site_aniso_label
_atom_site_aniso_U_11
_atom_site_aniso_U_22
_atom_site_aniso_U_33
_atom_site_aniso_U_23
_atom_site_aniso_U_13
_atom_site_aniso_U_12
Fe1 0.0213(7) 0.0330(7) 0.0283(6) 0.0012(7) 0.0032(7) 0.0002(7)
S1 0.0263(18) 0.027(2) 0.0290(18) 0.000 0.0024(17) 0.000
S2 0.0244(19) 0.033(2) 0.033(2) 0.000 0.0078(16) 0.000
S3 0.0166(17) 0.040(2) 0.0293(19) 0.000 0.0025(15) 0.000
P1 0.0262(14) 0.0328(16) 0.0371(15) 0.0010(14) -0.0002(12) -0.0023(12)
C1 0.036(7) 0.031(7) 0.048(7) 0.009(5) 0.002(5) -0.002(5)
O1 0.032(4) 0.057(6) 0.047(4) 0.023(4) 0.000(3) 0.003(4)
C2 0.028(6) 0.038(6) 0.035(6) -0.009(5) 0.004(5) 0.006(4)
O2 0.036(5) 0.057(6) 0.041(4) -0.003(4) 0.010(4) 0.017(4)
C3 0.049(10) 0.052(11) 0.013(6) 0.000 0.003(6) 0.000
C4 0.013(8) 0.096(16) 0.080(13) 0.000 0.009(9) 0.000
C5 0.032(10) 0.05(4) 0.041(10) -0.009(13) -0.011(8) 0.013(14)
C6 0.041(10) 0.089(15) 0.018(7) 0.000 -0.014(7) 0.000
C7 0.020(6) 0.049(8) 0.089(8) 0.008(7) 0.016(6) 0.011(5)
C8 0.064(8) 0.054(8) 0.043(6) -0.005(6) -0.015(6) -0.029(6)
C9 0.044(7) 0.031(7) 0.093(9) 0.003(7) -0.008(6) 0.001(6)
B1 0.030(7) 0.066(8) 0.079(8) 0.000 0.003(6) 0.000
F1 0.030(7) 0.066(8) 0.079(8) 0.000 0.003(6) 0.000
F2 0.030(7) 0.066(8) 0.079(8) 0.000 0.003(6) 0.000
F3 0.030(7) 0.066(8) 0.079(8) 0.000 0.003(6) 0.000
F4 0.030(7) 0.066(8) 0.079(8) 0.000 0.003(6) 0.000
B1' 0.010(12) 0.070(17) 0.044(14) 0.000 -0.001(10) 0.000
F1' 0.010(12) 0.070(17) 0.044(14) 0.000 -0.001(10) 0.000
F2' 0.010(12) 0.070(17) 0.044(14) 0.000 -0.001(10) 0.000
F3' 0.010(12) 0.070(17) 0.044(14) 0.000 -0.001(10) 0.000
F4' 0.010(12) 0.070(17) 0.044(14) 0.000 -0.001(10) 0.000

loop_
_atom_type_symbol
_atom_type_description
_atom_type_scat_dispersion_real
_atom_type_scat_dispersion_imag
_atom_type_scat_source
C C 0.0033 0.0016 'International Tables Vol C Tables 4.2.6.8 and 6.1.1.4'
H H 0.0000 0.0000 'International Tables Vol C Tables 4.2.6.8 and 6.1.1.4'
B B 0.0013 0.0007 'International Tables Vol C Tables 4.2.6.8 and 6.1.1.4'
O O 0.0106 0.0060 'International Tables Vol C Tables 4.2.6.8 and 6.1.1.4'
F F 0.0171 0.0103 'International Tables Vol C Tables 4.2.6.8 and 6.1.1.4'
P P 0.1023 0.0942 'International Tables Vol C Tables 4.2.6.8 and 6.1.1.4'
S S 0.1246 0.1234 'International Tables Vol C Tables 4.2.6.8 and 6.1.1.4'
Fe Fe 0.3463 0.8444 'International Tables Vol C Tables 4.2.6.8 and 6.1.1.4'

loop_
_geom_angle_atom_site_label_1
_geom_angle_atom_site_label_2
_geom_angle_atom_site_label_3
_geom_angle
_geom_angle_site_symmetry_1
_geom_angle_site_symmetry_3
C2 Fe1 C1 91.8(5) . .
C2 Fe1 P1 89.7(3) . .
C1 Fe1 P1 89.9(4) . .
C2 Fe1 S1 92.5(3) . .
C1 Fe1 S1 175.7(4) . .
P1 Fe1 S1 89.94(16) . .
C2 Fe1 S2 94.2(3) . .
C1 Fe1 S2 97.1(4) . .
P1 Fe1 S2 171.84(11) . .
S1 Fe1 S2 82.74(15) . .
C2 Fe1 S3 168.6(3) . .
C1 Fe1 S3 98.5(4) . .
P1 Fe1 S3 95.43(14) . .
S1 Fe1 S3 77.27(16) . .
S2 Fe1 S3 79.50(14) . .
C3 S1 Fe1 110.1(3) . 7_565
C3 S1 Fe1 110.1(3) . .
Fe1 S1 Fe1 84.87(18) 7_565 .
C4 S2 Fe1 107.3(4) . .
C4 S2 Fe1 107.3(4) . 7_565
Fe1 S2 Fe1 84.12(19) . 7_565
C6 S3 Fe1 109.1(4) . 7_565
C6 S3 Fe1 109.1(4) . .
Fe1 S3 Fe1 83.85(18) 7_565 .
C7 P1 C9 105.9(5) . .
C7 P1 C8 104.1(6) . .
C9 P1 C8 102.3(5) . .
C7 P1 Fe1 114.9(4) . .
C9 P1 Fe1 115.4(4) . .
C8 P1 Fe1 112.9(4) . .
O1 C1 Fe1 178.0(10) . .
O2 C2 Fe1 178.1(9) . .
C5 C4 C5 23(4) . 7_565
C5 C4 S2 122.2(11) . .
C5 C4 S2 122.2(11) 7_565 .
C5 C5 C4 78.6(18) 7_565 .
C5 C5 C6 78.9(17) 7_565 .
C4 C5 C6 125.0(19) . .
C5 C6 C5 22(3) 7_565 .
C5 C6 S3 118.6(11) 7_565 .
C5 C6 S3 118.6(11) . .
F4 B1 F4 129(2) 7 .
F4 B1 F3 110.8(11) 7 7
F4 B1 F3 83.7(17) . 7
F4 B1 F3 83.7(17) 7 .
F4 B1 F3 110.8(11) . .
F3 B1 F3 29.9(19) 7 .
F4 B1 F2 26.6(19) 7 .
F4 B1 F2 109.4(12) . .
F3 B1 F2 132.4(15) 7 .
F3 B1 F2 108.9(10) . .
F4 B1 F2 109.4(12) 7 7
F4 B1 F2 26.6(19) . 7
F3 B1 F2 108.9(10) 7 7
F3 B1 F2 132.4(15) . 7
F2 B1 F2 86(2) . 7
F4 B1 F1 110.7(10) 7 .
F4 B1 F1 110.7(10) . .
F3 B1 F1 107.8(12) 7 .
F3 B1 F1 107.8(12) . .
F2 B1 F1 109.3(11) . .
F2 B1 F1 109.3(11) 7 .
F4 F2 B1 75.5(14) 7 .
F3 F3 B1 75.0(9) 7 .
F2 F4 B1 77.8(19) 7 .
F4' B1' F4' 151(6) 7 .
F4' B1' F3' 112(6) 7 7
F4' B1' F3' 42(4) . 7
F4' B1' F3' 42(4) 7 .
F4' B1' F3' 112(6) . .
F3' B1' F3' 71(6) 7 .
F4' B1' F2' 70(4) 7 .
F4' B1' F2' 118(5) . .
F3' B1' F2' 137(5) 7 .
F3' B1' F2' 104(3) . .
F4' B1' F2' 118(5) 7 7
F4' B1' F2' 70(4) . 7
F3' B1' F2' 104(3) 7 7
F3' B1' F2' 137(5) . 7
F2' B1' F2' 50(5) . 7
F4' B1' F1' 103(3) 7 .
F4' B1' F1' 103(3) . .
F3' B1' F1' 122(4) 7 .
F3' B1' F1' 122(4) . .
F2' B1' F1' 97(4) . .
F2' B1' F1' 97(4) 7 .
F2' F2' B1' 65(2) 7 .
F2' F2' F4' 114(2) 7 7
B1' F2' F4' 51(3) . 7
F4' F3' B1' 69(4) 7 .
F4' F3' F3' 123(4) 7 7
B1' F3' F3' 54(3) . 7
F3' F4' B1' 69(5) 7 .
F3' F4' F2' 118(5) 7 7
B1' F4' F2' 60(4) . 7

loop_
_geom_bond_atom_site_label_1
_geom_bond_atom_site_label_2
_geom_bond_distance
_geom_bond_site_symmetry_2
Fe1 C2 1.764(10) .
Fe1 C1 1.774(11) .
Fe1 P1 2.257(4) .
Fe1 S1 2.304(4) .
Fe1 S2 2.321(4) .
Fe1 S3 2.327(4) .
S1 C3 1.833(12) .
S1 Fe1 2.304(4) 7_565
S2 C4 1.818(16) .
S2 Fe1 2.321(4) 7_565
S3 C6 1.822(13) .
S3 Fe1 2.327(4) 7_565
P1 C7 1.782(10) .
P1 C9 1.799(10) .
P1 C8 1.829(10) .
C1 O1 1.136(11) .
C2 O2 1.142(10) .
C4 C5 1.45(2) .
C4 C5 1.45(2) 7_565
C5 C5 0.57(9) 7_565
C5 C6 1.48(2) .
C6 C5 1.48(2) 7_565
B1 F4 1.379(13) 7
B1 F4 1.379(13) .
B1 F3 1.389(16) 7
B1 F3 1.389(16) .
B1 F2 1.392(15) .
B1 F2 1.392(15) 7
B1 F1 1.394(15) .
F2 F4 0.64(4) 7
F3 F3 0.72(4) 7
F4 F2 0.64(4) 7
B1' F4' 1.33(5) 7
B1' F4' 1.33(5) .
B1' F3' 1.33(6) 7
B1' F3' 1.33(6) .
B1' F2' 1.48(7) .
B1' F2' 1.48(7) 7
B1' F1' 1.50(7) .
F2' F2' 1.25(10) 7
F2' F4' 1.61(9) 7
F3' F4' 0.94(8) 7
F3' F3' 1.55(12) 7
F4' F3' 0.94(8) 7
F4' F2' 1.61(9) 7
